data_4306977
loop_
_publ_author_name
'Rut Benavente'
'Pablo Espinet'
'Jos\'e M. Mart\'in-\'Alvarez'
'Jes\'us A. Miguel'
'Gabriel Aull\'on'

_publ_contact_author
;
 Jose M. Martin-Alvarez
 Departamento de Quimica Inorganica
 Facultad de Ciencias
 Universidad de Valladolid
 E47005
 Valladolid
 Spain
;
_publ_contact_author_email jmmartin@qi.uva.es
_publ_contact_author_fax '+34 983 423013'
_publ_contact_author_phone '+34 983 423232'
_publ_section_title
;
Genuine Examples of Tetrahedral Tetradentate Sulfide Ligand Bridging Four
Pd Atoms: Controlled Formation of [(\m4-S){(\m2-X)Pd2(C^N)2}2] (X = OH
or Cl; HC^N =p-C2H5OC6H4CHNC6H4-p-C2H5) Complexes
;
_journal_name_full 'Inorganic Chemistry'
_journal_page_first 2035
_journal_page_last 2040
_journal_paper_doi 10.1021/ic061367t
_journal_volume 46
_journal_year 2007
_chemical_formula_sum 'C68 H72 Cl2 N4 O4 Pd4 S'
_chemical_formula_weight 1537.86
_chemical_name_systematic
; 
 ? 
;
_space_group_IT_number 14
_symmetry_cell_setting monoclinic
_symmetry_space_group_name_Hall '-P 2ybc'
_symmetry_space_group_name_H-M 'P 1 21/c 1'
_atom_sites_solution_hydrogens geom
_atom_sites_solution_primary direct
_atom_sites_solution_secondary difmap
_audit_creation_method SHELXL-97
_cell_angle_alpha 90.00
_cell_angle_beta 104.752(5)
_cell_angle_gamma 90.00
_cell_formula_units_Z 4
_cell_length_a 18.395(4)
_cell_length_b 16.080(3)
_cell_length_c 22.437(5)
_cell_measurement_temperature 298(2)
_cell_volume 6418(2)
_computing_cell_refinement 'Bruker XSCANS'
_computing_data_collection 'Bruker XSCANS'
_computing_data_reduction 'Bruker SHELXTL'
_computing_molecular_graphics 'Bruker SHELXTL'
_computing_publication_material 'Bruker SHELXTL'
_computing_structure_refinement 'SHELXL-97 (Sheldrick, 1997)'
_computing_structure_solution 'SHELXS-97 (Sheldrick, 1990)'
_diffrn_ambient_temperature 298(2)
_diffrn_measured_fraction_theta_full 0.995
_diffrn_measured_fraction_theta_max 0.995
_diffrn_measurement_device_type 'CCD area detector'
_diffrn_measurement_method 'phi and omega scans'
_diffrn_radiation_monochromator graphite
_diffrn_radiation_source 'fine-focus sealed tube'
_diffrn_radiation_type MoK\a
_diffrn_radiation_wavelength 0.71073
_diffrn_reflns_av_R_equivalents 0.0727
_diffrn_reflns_av_sigmaI/netI 0.0705
_diffrn_reflns_limit_h_max 19
_diffrn_reflns_limit_h_min -20
_diffrn_reflns_limit_k_max 17
_diffrn_reflns_limit_k_min 0
_diffrn_reflns_limit_l_max 24
_diffrn_reflns_limit_l_min 0
_diffrn_reflns_number 30661
_diffrn_reflns_theta_full 23.29
_diffrn_reflns_theta_max 23.29
_diffrn_reflns_theta_min 1.14
_exptl_absorpt_coefficient_mu 1.269
_exptl_absorpt_correction_T_max 1.000000
_exptl_absorpt_correction_T_min 0.843978
_exptl_absorpt_correction_type SADABS
_exptl_crystal_colour YELLOW
_exptl_crystal_density_diffrn 1.592
_exptl_crystal_density_method 'not measured'
_exptl_crystal_description PLATE
_exptl_crystal_F_000 3096
_exptl_crystal_size_max 0.13
_exptl_crystal_size_mid 0.08
_exptl_crystal_size_min 0.03
_refine_diff_density_max 0.762
_refine_diff_density_min -0.738
_refine_diff_density_rms 0.263
_refine_ls_extinction_method none
_refine_ls_goodness_of_fit_ref 1.003
_refine_ls_hydrogen_treatment mixed
_refine_ls_matrix_type full
_refine_ls_number_parameters 825
_refine_ls_number_reflns 9214
_refine_ls_number_restraints 28
_refine_ls_restrained_S_all 1.002
_refine_ls_R_factor_all 0.0843
_refine_ls_R_factor_gt 0.0382
_refine_ls_shift/su_max 0.002
_refine_ls_shift/su_mean 0.000
_refine_ls_structure_factor_coef Fsqd
_refine_ls_weighting_details 'calc w=1/[\s^2^(Fo^2^)+(0.0701P)^2^+0.0000P] where P=(Fo^2^+2Fc^2^)/3'
_refine_ls_weighting_scheme calc
_refine_ls_wR_factor_gt 0.0927
_refine_ls_wR_factor_ref 0.1294
_reflns_number_gt 6079
_reflns_number_total 9214
_reflns_threshold_expression >2sigma(I)
_cod_data_source_file ic061367tsi20061027_021425_3.cif
_cod_data_source_block 6
_cod_depositor_comments
;
The following automatic conversions were performed:
'_symmetry_cell_setting' value 'Monoclinic' changed to 'monoclinic'
according to '/home/saulius/struct/CIF-dictionaries/cif_core.dic'
dictionary named 'cif_core.dic' version 2.4.1 from 2010-06-29.

Automatic conversion script
Id: cif_fix_enum 1527 2010-12-29 10:47:43Z saulius 
;
_cod_database_code 4306977

loop_
_symmetry_equiv_pos_as_xyz
'x, y, z'
'-x, y+1/2, -z+1/2'
'-x, -y, -z'
'x, -y-1/2, z-1/2'

loop_
_atom_site_label
_atom_site_type_symbol
_atom_site_fract_x
_atom_site_fract_y
_atom_site_fract_z
_atom_site_U_iso_or_equiv
_atom_site_adp_type
_atom_site_occupancy
_atom_site_symmetry_multiplicity
_atom_site_calc_flag
_atom_site_refinement_flags
_atom_site_disorder_assembly
_atom_site_disorder_group
S1 S 0.66005(9) 0.82274(12) 0.17890(8) 0.0329(4) Uani 1 1 d . . .
Cl1 Cl 0.49083(10) 0.79332(13) 0.18610(10) 0.0492(5) Uani 1 1 d . . .
Cl2 Cl 0.83388(10) 0.83356(14) 0.17821(9) 0.0467(5) Uani 1 1 d . . .
Pd1 Pd 0.57849(3) 0.71299(4) 0.14417(3) 0.03555(17) Uani 1 1 d . . .
Pd2 Pd 0.57349(3) 0.91631(4) 0.19933(3) 0.03641(18) Uani 1 1 d . A .
Pd4 Pd 0.76789(3) 0.81535(4) 0.25846(3) 0.03502(17) Uani 1 1 d . . .
Pd3 Pd 0.71477(3) 0.85833(4) 0.10067(3) 0.03548(17) Uani 1 1 d . . .
C1 C 0.6479(4) 0.6397(4) 0.1120(3) 0.0343(18) Uani 1 1 d . . .
C2 C 0.7234(4) 0.6458(5) 0.1147(3) 0.042(2) Uani 1 1 d . . .
H2 H 0.7508 0.6905 0.1353 0.050 Uiso 1 1 calc R . .
C3 C 0.7595(4) 0.5864(5) 0.0872(4) 0.044(2) Uani 1 1 d . . .
C4 C 0.7213(5) 0.5180(5) 0.0572(4) 0.050(2) Uani 1 1 d . . .
H4 H 0.7460 0.4786 0.0391 0.060 Uiso 1 1 calc R . .
C5 C 0.6464(5) 0.5093(5) 0.0546(4) 0.055(2) Uani 1 1 d . . .
H5 H 0.6202 0.4633 0.0350 0.066 Uiso 1 1 calc R . .
C6 C 0.6092(4) 0.5690(5) 0.0810(4) 0.045(2) Uani 1 1 d . . .
C7 C 0.5304(4) 0.5634(5) 0.0787(3) 0.045(2) Uani 1 1 d . . .
H7 H 0.5019 0.5188 0.0592 0.054 Uiso 1 1 calc R . .
N1 N 0.5002(3) 0.6209(4) 0.1039(3) 0.0399(16) Uani 1 1 d . . .
C8 C 0.4230(4) 0.6141(5) 0.1029(3) 0.044(2) Uani 1 1 d . . .
C9 C 0.3957(5) 0.5407(6) 0.1223(4) 0.051(2) Uani 1 1 d . . .
H9 H 0.4283 0.4966 0.1363 0.062 Uiso 1 1 calc R . .
C10 C 0.3204(5) 0.5333(6) 0.1208(4) 0.059(2) Uani 1 1 d . . .
H10 H 0.3030 0.4837 0.1335 0.071 Uiso 1 1 calc R . .
C11 C 0.2705(5) 0.5976(7) 0.1010(4) 0.062(3) Uani 1 1 d . . .
C12 C 0.2985(5) 0.6702(7) 0.0813(4) 0.065(3) Uani 1 1 d . . .
H12 H 0.2655 0.7137 0.0664 0.078 Uiso 1 1 calc R . .
C13 C 0.3736(4) 0.6795(6) 0.0833(4) 0.055(2) Uani 1 1 d . . .
H13 H 0.3910 0.7296 0.0715 0.066 Uiso 1 1 calc R . .
O1 O 0.8337(3) 0.5892(4) 0.0863(3) 0.0571(16) Uani 1 1 d . . .
C14 C 0.8777(5) 0.6590(6) 0.1114(4) 0.063(3) Uani 1 1 d . . .
H14A H 0.8852 0.6603 0.1558 0.075 Uiso 1 1 calc R . .
H14B H 0.8524 0.7099 0.0944 0.075 Uiso 1 1 calc R . .
C15 C 0.9514(5) 0.6527(8) 0.0960(6) 0.095(4) Uani 1 1 d . . .
H15A H 0.9765 0.6027 0.1137 0.143 Uiso 1 1 calc R . .
H15B H 0.9818 0.7000 0.1124 0.143 Uiso 1 1 calc R . .
H15C H 0.9436 0.6512 0.0521 0.143 Uiso 1 1 calc R . .
C16 C 0.1876(5) 0.5890(8) 0.1015(5) 0.090(4) Uani 1 1 d . . .
H16A H 0.1836 0.5487 0.1326 0.107 Uiso 1 1 calc R . .
H16B H 0.1699 0.6420 0.1130 0.107 Uiso 1 1 calc R . .
C17 C 0.1392(5) 0.5633(8) 0.0427(5) 0.099(4) Uani 1 1 d . . .
H17A H 0.1443 0.6016 0.0112 0.148 Uiso 1 1 calc R . .
H17B H 0.0879 0.5626 0.0453 0.148 Uiso 1 1 calc R . .
H17C H 0.1533 0.5086 0.0327 0.148 Uiso 1 1 calc R . .
C21 C 0.6405(4) 1.0157(5) 0.2142(3) 0.0377(18) Uani 1 1 d . . .
C22 C 0.7158(4) 1.0242(5) 0.2138(3) 0.0404(19) Uani 1 1 d . . .
H22 H 0.7412 0.9787 0.2033 0.049 Uiso 1 1 calc R . .
C23 C 0.7533(4) 1.0982(5) 0.2286(4) 0.047(2) Uani 1 1 d . . .
C24 C 0.7169(5) 1.1673(6) 0.2423(4) 0.060(2) Uani 1 1 d . . .
H24 H 0.7422 1.2177 0.2510 0.072 Uiso 1 1 calc R . .
C25 C 0.6421(5) 1.1612(6) 0.2431(4) 0.058(2) Uani 1 1 d . . .
H25 H 0.6169 1.2075 0.2526 0.070 Uiso 1 1 calc R . .
C26 C 0.6049(4) 1.0861(5) 0.2296(4) 0.044(2) Uani 1 1 d . . .
C27 C 0.5272(5) 1.0761(6) 0.2292(4) 0.052(2) Uani 1 1 d . A .
H27 H 0.4993 1.1206 0.2378 0.062 Uiso 1 1 calc R . .
N2 N 0.4969(3) 1.0032(5) 0.2164(3) 0.0455(17) Uani 1 1 d . . .
C28 C 0.4158(7) 0.9898(14) 0.2118(11) 0.045(6) Uani 0.781(10) 1 d PD A 1
C29 C 0.3706(5) 0.9450(7) 0.1618(5) 0.049(3) Uani 0.781(10) 1 d PD A 1
H29 H 0.3916 0.9169 0.1340 0.059 Uiso 0.781(10) 1 calc PR A 1
C30 C 0.2935(5) 0.9445(8) 0.1556(6) 0.064(4) Uani 0.781(10) 1 d PD A 1
H30 H 0.2626 0.9165 0.1224 0.076 Uiso 0.781(10) 1 calc PR A 1
C31 C 0.2609(6) 0.9843(9) 0.1971(7) 0.070(4) Uani 0.781(10) 1 d PD A 1
C32 C 0.3075(8) 1.0238(12) 0.2465(8) 0.095(9) Uani 0.781(10) 1 d PD A 1
H32 H 0.2874 1.0503 0.2755 0.114 Uiso 0.781(10) 1 calc PR A 1
C33 C 0.3843(6) 1.0241(9) 0.2529(5) 0.067(4) Uani 0.781(10) 1 d PD A 1
H33 H 0.4152 1.0494 0.2875 0.081 Uiso 0.781(10) 1 calc PR A 1
C36 C 0.1743(6) 0.9849(12) 0.1854(8) 0.102(6) Uani 0.781(10) 1 d PD A 1
H36A H 0.1522 0.9706 0.1426 0.122 Uiso 0.781(10) 1 calc PR A 1
H36B H 0.1598 0.9421 0.2106 0.122 Uiso 0.781(10) 1 calc PR A 1
C37 C 0.1441(10) 1.0611(17) 0.1980(18) 0.201(17) Uani 0.781(10) 1 d PD A 1
H37A H 0.1445 1.0634 0.2409 0.302 Uiso 0.781(10) 1 calc PR A 1
H37B H 0.0934 1.0662 0.1734 0.302 Uiso 0.781(10) 1 calc PR A 1
H37C H 0.1738 1.1059 0.1885 0.302 Uiso 0.781(10) 1 calc PR A 1
C88 C 0.428(2) 1.012(5) 0.226(4) 0.06(3) Uani 0.219(10) 1 d PDU A 2
C89 C 0.3835(14) 1.0828(17) 0.2053(17) 0.043(10) Uani 0.219(10) 1 d PDU A 2
H89 H 0.4026 1.1298 0.1904 0.051 Uiso 0.219(10) 1 calc PR A 2
C90 C 0.3085(15) 1.078(2) 0.209(2) 0.059(13) Uani 0.219(10) 1 d PDU A 2
H90 H 0.2770 1.1227 0.1936 0.071 Uiso 0.219(10) 1 calc PR A 2
C91 C 0.2788(17) 1.011(2) 0.233(3) 0.037(14) Uiso 0.219(10) 1 d PDU A 2
C92 C 0.3273(14) 0.948(2) 0.258(2) 0.061(13) Uani 0.219(10) 1 d PDU A 2
H92 H 0.3115 0.9053 0.2799 0.074 Uiso 0.219(10) 1 calc PR A 2
C93 C 0.4002(13) 0.9497(18) 0.2516(16) 0.034(9) Uani 0.219(10) 1 d PDU A 2
H93 H 0.4311 0.9044 0.2660 0.041 Uiso 0.219(10) 1 calc PR A 2
C94 C 0.1967(17) 1.014(3) 0.240(3) 0.12(2) Uani 0.219(10) 1 d PDU A 2
H94A H 0.1692 0.9664 0.2201 0.139 Uiso 0.219(10) 1 calc PR A 2
H94B H 0.1981 1.0111 0.2838 0.139 Uiso 0.219(10) 1 calc PR A 2
C95 C 0.158(4) 1.087(5) 0.216(4) 0.23(7) Uani 0.219(10) 1 d PDU A 2
H95A H 0.1640 1.1283 0.2472 0.338 Uiso 0.219(10) 1 calc PR A 2
H95B H 0.1059 1.0745 0.1994 0.338 Uiso 0.219(10) 1 calc PR A 2
H95C H 0.1787 1.1075 0.1830 0.338 Uiso 0.219(10) 1 calc PR A 2
O2 O 0.8283(3) 1.1097(4) 0.2303(3) 0.0690(18) Uani 1 1 d . . .
C34 C 0.8700(5) 1.0376(6) 0.2233(6) 0.082(3) Uani 1 1 d . . .
H34A H 0.8475 1.0118 0.1838 0.099 Uiso 1 1 calc R . .
H34B H 0.8683 0.9979 0.2554 0.099 Uiso 1 1 calc R . .
C35 C 0.9493(5) 1.0593(8) 0.2267(7) 0.115(5) Uani 1 1 d . . .
H35A H 0.9509 1.0999 0.1956 0.173 Uiso 1 1 calc R . .
H35B H 0.9760 1.0103 0.2200 0.173 Uiso 1 1 calc R . .
H35C H 0.9724 1.0819 0.2666 0.173 Uiso 1 1 calc R . .
C41 C 0.6179(4) 0.8752(5) 0.0373(3) 0.0399(19) Uani 1 1 d . . .
C42 C 0.5445(4) 0.8733(5) 0.0423(3) 0.0397(19) Uani 1 1 d . . .
H42 H 0.5349 0.8608 0.0801 0.048 Uiso 1 1 calc R . .
C43 C 0.4839(4) 0.8904(5) -0.0094(4) 0.048(2) Uani 1 1 d . . .
C44 C 0.4970(5) 0.9082(6) -0.0653(4) 0.067(3) Uani 1 1 d . . .
H44 H 0.4574 0.9197 -0.0993 0.080 Uiso 1 1 calc R . .
C45 C 0.5703(5) 0.9088(7) -0.0701(4) 0.079(3) Uani 1 1 d . . .
H45 H 0.5794 0.9193 -0.1084 0.095 Uiso 1 1 calc R . .
C46 C 0.6299(5) 0.8945(6) -0.0208(4) 0.056(2) Uani 1 1 d . . .
C47 C 0.7057(5) 0.8968(6) -0.0238(4) 0.058(2) Uani 1 1 d . . .
H47 H 0.7168 0.9064 -0.0614 0.070 Uiso 1 1 calc R . .
N3 N 0.7591(4) 0.8860(4) 0.0244(3) 0.0443(17) Uani 1 1 d . . .
C48 C 0.8354(5) 0.8855(5) 0.0200(4) 0.051(2) Uani 1 1 d . . .
C49 C 0.8548(5) 0.8524(6) -0.0304(5) 0.079(3) Uani 1 1 d . . .
H49 H 0.8180 0.8301 -0.0627 0.095 Uiso 1 1 calc R . .
C50 C 0.9300(6) 0.8523(7) -0.0327(6) 0.093(4) Uani 1 1 d . . .
H50 H 0.9423 0.8300 -0.0671 0.112 Uiso 1 1 calc R . .
C51 C 0.9854(6) 0.8838(7) 0.0136(7) 0.087(4) Uani 1 1 d . . .
C52 C 0.9664(5) 0.9182(7) 0.0647(5) 0.079(3) Uani 1 1 d . . .
H52 H 1.0032 0.9408 0.0970 0.095 Uiso 1 1 calc R . .
C53 C 0.8911(5) 0.9182(6) 0.0667(4) 0.066(3) Uani 1 1 d . . .
H53 H 0.8783 0.9412 0.1007 0.079 Uiso 1 1 calc R . .
O3 O 0.4151(3) 0.8831(4) 0.0017(3) 0.0587(16) Uani 1 1 d . . .
C54 C 0.3505(4) 0.9008(6) -0.0487(4) 0.061(3) Uani 1 1 d . . .
H54A H 0.3481 0.8625 -0.0826 0.073 Uiso 1 1 calc R . .
H54B H 0.3529 0.9571 -0.0636 0.073 Uiso 1 1 calc R . .
C55 C 0.2827(5) 0.8902(7) -0.0228(5) 0.080(3) Uani 1 1 d . . .
H55A H 0.2776 0.8327 -0.0131 0.120 Uiso 1 1 calc R . .
H55B H 0.2383 0.9082 -0.0527 0.120 Uiso 1 1 calc R . .
H55C H 0.2892 0.9230 0.0140 0.120 Uiso 1 1 calc R . .
C56 C 1.0686(6) 0.8812(9) 0.0108(7) 0.123(5) Uani 1 1 d . . .
H56A H 1.0711 0.8966 -0.0305 0.147 Uiso 1 1 calc R . .
H56B H 1.0965 0.9225 0.0390 0.147 Uiso 1 1 calc R . .
C57 C 1.1018(11) 0.8076(14) 0.0247(18) 0.41(3) Uani 1 1 d . . .
H57A H 1.0904 0.7862 0.0612 0.617 Uiso 1 1 calc R . .
H57B H 1.1552 0.8140 0.0318 0.617 Uiso 1 1 calc R . .
H57C H 1.0836 0.7697 -0.0088 0.617 Uiso 1 1 calc R . .
C61 C 0.7184(4) 0.8097(5) 0.3279(3) 0.0386(19) Uani 1 1 d . . .
C62 C 0.6435(4) 0.8001(5) 0.3275(4) 0.043(2) Uani 1 1 d . . .
H62 H 0.6083 0.7891 0.2906 0.051 Uiso 1 1 calc R . .
C63 C 0.6202(4) 0.8069(5) 0.3821(4) 0.045(2) Uani 1 1 d . . .
C64 C 0.6718(5) 0.8199(6) 0.4383(4) 0.053(2) Uani 1 1 d . . .
H64 H 0.6563 0.8233 0.4746 0.063 Uiso 1 1 calc R . .
C65 C 0.7468(5) 0.8274(6) 0.4390(4) 0.052(2) Uani 1 1 d . . .
H65 H 0.7822 0.8348 0.4764 0.063 Uiso 1 1 calc R . .
C66 C 0.7704(4) 0.8242(5) 0.3852(3) 0.045(2) Uani 1 1 d . . .
C67 C 0.8474(4) 0.8312(5) 0.3836(4) 0.047(2) Uani 1 1 d . . .
H67 H 0.8847 0.8403 0.4197 0.057 Uiso 1 1 calc R . .
N4 N 0.8641(3) 0.8247(4) 0.3321(3) 0.0411(16) Uani 1 1 d . . .
C68 C 0.9413(4) 0.8351(5) 0.3301(4) 0.041(2) Uani 1 1 d . . .
C69 C 0.9722(4) 0.7788(6) 0.2969(4) 0.055(2) Uani 1 1 d . . .
H69 H 0.9430 0.7363 0.2749 0.066 Uiso 1 1 calc R . .
C70 C 1.0468(5) 0.7865(6) 0.2967(4) 0.062(3) Uani 1 1 d . . .
H70 H 1.0670 0.7492 0.2736 0.074 Uiso 1 1 calc R . .
C71 C 1.0923(5) 0.8477(6) 0.3296(4) 0.056(2) Uani 1 1 d . . .
C72 C 1.0599(5) 0.9036(6) 0.3616(4) 0.066(3) Uani 1 1 d . . .
H72 H 1.0892 0.9458 0.3839 0.079 Uiso 1 1 calc R . .
C73 C 0.9842(4) 0.8985(5) 0.3613(4) 0.053(2) Uani 1 1 d . . .
H73 H 0.9630 0.9379 0.3821 0.063 Uiso 1 1 calc R . .
O4 O 0.5449(3) 0.8011(4) 0.3754(3) 0.0682(18) Uani 1 1 d . . .
C74 C 0.5160(5) 0.8097(7) 0.4263(5) 0.075(3) Uani 1 1 d . . .
H74A H 0.5321 0.8619 0.4471 0.091 Uiso 1 1 calc R . .
H74B H 0.5328 0.7645 0.4551 0.091 Uiso 1 1 calc R . .
C75 C 0.4315(5) 0.8079(8) 0.4018(6) 0.103(4) Uani 1 1 d . . .
H75A H 0.4163 0.8492 0.3702 0.154 Uiso 1 1 calc R . .
H75B H 0.4083 0.8193 0.4347 0.154 Uiso 1 1 calc R . .
H75C H 0.4161 0.7539 0.3849 0.154 Uiso 1 1 calc R . .
C76 C 1.1758(5) 0.8523(7) 0.3322(6) 0.089(4) Uani 1 1 d . . .
H76A H 1.1839 0.8363 0.2927 0.107 Uiso 1 1 calc R . .
H76B H 1.1937 0.9089 0.3411 0.107 Uiso 1 1 calc R . .
C77 C 1.2190(6) 0.7944(9) 0.3821(6) 0.123(5) Uani 1 1 d . . .
H77A H 1.2152 0.8139 0.4216 0.185 Uiso 1 1 calc R . .
H77B H 1.2709 0.7933 0.3812 0.185 Uiso 1 1 calc R . .
H77C H 1.1984 0.7394 0.3750 0.185 Uiso 1 1 calc R . .

loop_
_atom_site_aniso_label
_atom_site_aniso_U_11
_atom_site_aniso_U_22
_atom_site_aniso_U_33
_atom_site_aniso_U_23
_atom_site_aniso_U_13
_atom_site_aniso_U_12
S1 0.0279(9) 0.0397(12) 0.0308(11) -0.0023(8) 0.0068(8) -0.0024(8)
Cl1 0.0356(10) 0.0605(14) 0.0550(13) -0.0105(10) 0.0181(10) -0.0088(9)
Cl2 0.0335(10) 0.0639(15) 0.0437(12) -0.0038(10) 0.0116(9) -0.0005(9)
Pd1 0.0326(3) 0.0388(4) 0.0349(4) -0.0009(3) 0.0079(3) -0.0048(3)
Pd2 0.0295(3) 0.0470(4) 0.0336(4) 0.0009(3) 0.0096(3) 0.0025(3)
Pd4 0.0300(3) 0.0396(4) 0.0341(3) -0.0013(3) 0.0057(3) -0.0002(3)
Pd3 0.0338(3) 0.0400(4) 0.0342(4) -0.0010(3) 0.0115(3) -0.0032(3)
C1 0.043(5) 0.029(4) 0.030(4) 0.007(3) 0.008(4) -0.002(3)
C2 0.045(5) 0.041(5) 0.037(5) 0.003(4) 0.005(4) -0.006(4)
C3 0.044(5) 0.041(5) 0.047(5) 0.012(4) 0.011(4) 0.010(4)
C4 0.058(5) 0.042(6) 0.051(5) -0.001(4) 0.015(4) 0.013(4)
C5 0.069(6) 0.047(6) 0.048(6) -0.010(4) 0.015(5) -0.008(5)
C6 0.050(5) 0.045(5) 0.037(5) 0.002(4) 0.005(4) -0.003(4)
C7 0.048(5) 0.049(6) 0.033(5) -0.004(4) 0.001(4) -0.016(4)
N1 0.033(4) 0.040(4) 0.042(4) -0.002(3) 0.000(3) -0.007(3)
C8 0.045(5) 0.051(6) 0.037(5) -0.009(4) 0.008(4) -0.006(4)
C9 0.058(5) 0.052(6) 0.044(5) -0.003(4) 0.012(4) -0.012(4)
C10 0.057(6) 0.061(7) 0.060(6) -0.011(5) 0.016(5) -0.028(5)
C11 0.053(6) 0.073(7) 0.060(6) -0.019(5) 0.017(5) -0.023(5)
C12 0.048(6) 0.078(8) 0.063(6) -0.004(5) 0.004(5) 0.005(5)
C13 0.039(5) 0.053(6) 0.065(6) 0.006(5) -0.002(4) -0.013(4)
O1 0.045(3) 0.062(4) 0.067(4) -0.009(3) 0.020(3) 0.008(3)
C14 0.053(6) 0.065(7) 0.069(7) 0.000(5) 0.014(5) 0.003(5)
C15 0.063(7) 0.109(10) 0.126(10) 0.002(8) 0.045(7) -0.004(6)
C16 0.061(6) 0.109(10) 0.096(9) -0.023(7) 0.015(6) -0.020(6)
C17 0.050(6) 0.146(12) 0.100(9) -0.032(8) 0.019(6) -0.020(7)
C21 0.045(5) 0.040(5) 0.027(4) -0.001(3) 0.008(4) 0.004(4)
C22 0.039(4) 0.043(5) 0.038(5) -0.003(4) 0.008(4) 0.008(4)
C23 0.048(5) 0.041(6) 0.051(5) 0.000(4) 0.011(4) -0.003(4)
C24 0.077(7) 0.038(6) 0.066(6) 0.001(4) 0.021(5) -0.004(5)
C25 0.073(6) 0.046(6) 0.054(6) -0.007(4) 0.016(5) 0.011(5)
C26 0.047(5) 0.043(5) 0.039(5) -0.002(4) 0.006(4) 0.006(4)
C27 0.051(5) 0.068(7) 0.039(5) 0.006(4) 0.016(4) 0.025(5)
N2 0.040(4) 0.058(5) 0.043(4) 0.013(3) 0.019(3) 0.008(3)
C28 0.033(8) 0.055(11) 0.047(10) -0.001(8) 0.013(8) 0.012(7)
C29 0.043(6) 0.057(8) 0.046(7) -0.013(6) 0.008(5) -0.004(5)
C30 0.032(6) 0.074(9) 0.075(9) -0.008(7) -0.004(6) -0.008(6)
C31 0.040(7) 0.090(11) 0.088(10) -0.023(9) 0.027(7) 0.001(7)
C32 0.044(9) 0.16(2) 0.089(15) -0.074(15) 0.032(9) -0.027(11)
C33 0.042(7) 0.099(13) 0.058(8) -0.043(8) 0.008(6) -0.013(7)
C36 0.033(8) 0.167(18) 0.105(13) -0.019(12) 0.017(8) 0.019(9)
C37 0.038(12) 0.22(3) 0.32(5) 0.00(3) 0.006(19) -0.005(17)
C88 0.02(2) 0.08(5) 0.07(6) 0.06(6) 0.02(3) 0.02(3)
C89 0.044(16) 0.026(18) 0.07(3) 0.024(16) 0.033(19) 0.000(14)
C90 0.043(17) 0.07(3) 0.08(3) 0.03(2) 0.04(2) 0.029(18)
C92 0.041(18) 0.06(3) 0.09(3) 0.02(2) 0.02(2) -0.025(17)
C93 0.034(15) 0.021(19) 0.05(2) 0.022(16) 0.006(17) 0.007(14)
C94 0.01(2) 0.24(7) 0.11(5) -0.03(5) 0.03(3) -0.02(2)
C95 0.18(11) 0.32(12) 0.15(7) -0.15(6) 0.00(7) 0.18(11)
O2 0.056(4) 0.052(4) 0.104(5) -0.014(4) 0.031(4) -0.015(3)
C34 0.057(6) 0.063(7) 0.136(10) -0.021(7) 0.044(6) -0.010(5)
C35 0.065(7) 0.089(10) 0.201(15) -0.014(9) 0.052(9) -0.005(6)
C41 0.050(5) 0.036(5) 0.032(5) 0.005(3) 0.010(4) -0.004(4)
C42 0.039(4) 0.046(5) 0.035(5) 0.004(4) 0.010(4) 0.002(4)
C43 0.046(5) 0.044(5) 0.050(6) 0.006(4) 0.002(4) 0.005(4)
C44 0.052(6) 0.091(8) 0.051(6) 0.020(5) 0.001(5) 0.000(5)
C45 0.070(7) 0.132(10) 0.033(6) 0.032(6) 0.009(5) -0.019(6)
C46 0.046(5) 0.087(7) 0.033(5) 0.006(5) 0.005(4) -0.006(5)
C47 0.060(6) 0.075(7) 0.047(6) 0.012(5) 0.027(5) -0.006(5)
N3 0.044(4) 0.040(4) 0.054(5) -0.001(3) 0.022(4) -0.009(3)
C48 0.051(5) 0.050(6) 0.056(6) 0.000(4) 0.022(5) -0.009(4)
C49 0.075(7) 0.087(8) 0.093(8) -0.039(6) 0.055(6) -0.031(6)
C50 0.074(8) 0.100(10) 0.129(11) -0.024(8) 0.070(8) -0.016(7)
C51 0.057(7) 0.071(8) 0.143(12) 0.015(7) 0.047(8) -0.004(6)
C52 0.055(6) 0.099(9) 0.085(8) -0.008(7) 0.023(6) -0.027(6)
C53 0.054(6) 0.085(8) 0.065(7) -0.001(5) 0.030(5) -0.013(5)
O3 0.038(3) 0.084(5) 0.050(4) 0.009(3) 0.004(3) 0.007(3)
C54 0.049(5) 0.066(7) 0.056(6) 0.003(5) -0.007(5) 0.013(5)
C55 0.049(6) 0.093(9) 0.093(8) 0.001(6) 0.008(6) 0.005(5)
C56 0.067(8) 0.135(13) 0.181(15) 0.014(10) 0.060(9) 0.008(8)
C57 0.141(17) 0.17(2) 0.98(9) 0.14(4) 0.26(3) 0.065(16)
C61 0.042(5) 0.036(5) 0.037(5) 0.005(4) 0.011(4) 0.006(4)
C62 0.041(5) 0.044(5) 0.041(5) 0.004(4) 0.006(4) -0.007(4)
C63 0.046(5) 0.048(6) 0.046(5) 0.005(4) 0.021(4) -0.006(4)
C64 0.058(6) 0.071(7) 0.033(5) 0.000(4) 0.018(4) 0.003(5)
C65 0.055(5) 0.070(6) 0.030(5) -0.001(4) 0.006(4) 0.003(5)
C66 0.040(5) 0.055(6) 0.033(5) -0.001(4) 0.000(4) 0.000(4)
C67 0.042(5) 0.057(6) 0.035(5) 0.003(4) -0.006(4) 0.009(4)
N4 0.031(4) 0.046(4) 0.041(4) 0.001(3) -0.001(3) 0.001(3)
C68 0.030(4) 0.045(5) 0.045(5) 0.007(4) 0.000(4) 0.007(4)
C69 0.037(5) 0.056(6) 0.068(6) -0.013(5) 0.007(4) 0.002(4)
C70 0.045(5) 0.069(7) 0.073(7) -0.015(5) 0.018(5) 0.000(5)
C71 0.044(5) 0.060(6) 0.060(6) -0.005(5) 0.007(5) 0.002(5)
C72 0.045(5) 0.074(7) 0.072(7) -0.021(5) 0.000(5) -0.014(5)
C73 0.037(5) 0.054(6) 0.064(6) -0.017(5) 0.006(4) 0.003(4)
O4 0.051(4) 0.100(5) 0.061(4) 0.012(4) 0.027(3) -0.007(3)
C74 0.078(7) 0.078(8) 0.082(8) -0.003(6) 0.040(6) -0.001(6)
C75 0.055(7) 0.119(11) 0.145(12) -0.028(9) 0.045(7) -0.012(6)
C76 0.048(6) 0.095(9) 0.121(10) -0.013(7) 0.013(6) -0.004(6)
C77 0.046(7) 0.152(14) 0.162(14) 0.005(11) 0.008(8) 0.015(7)

loop_
_atom_type_symbol
_atom_type_description
_atom_type_scat_dispersion_real
_atom_type_scat_dispersion_imag
_atom_type_scat_source
C C 0.0033 0.0016 'International Tables Vol C Tables 4.2.6.8 and 6.1.1.4'
H H 0.0000 0.0000 'International Tables Vol C Tables 4.2.6.8 and 6.1.1.4'
N N 0.0061 0.0033 'International Tables Vol C Tables 4.2.6.8 and 6.1.1.4'
O O 0.0106 0.0060 'International Tables Vol C Tables 4.2.6.8 and 6.1.1.4'
S S 0.1246 0.1234 'International Tables Vol C Tables 4.2.6.8 and 6.1.1.4'
Cl Cl 0.1484 0.1585 'International Tables Vol C Tables 4.2.6.8 and 6.1.1.4'
Pd Pd -0.9988 1.0072 'International Tables Vol C Tables 4.2.6.8 and 6.1.1.4'

loop_
_geom_angle_atom_site_label_1
_geom_angle_atom_site_label_2
_geom_angle_atom_site_label_3
_geom_angle
_geom_angle_site_symmetry_1
_geom_angle_site_symmetry_3
_geom_angle_publ_flag
Pd3 S1 Pd4 98.37(7) . . ?
Pd3 S1 Pd1 107.67(7) . . ?
Pd4 S1 Pd1 125.13(9) . . ?
Pd3 S1 Pd2 116.35(8) . . ?
Pd4 S1 Pd2 112.24(8) . . ?
Pd1 S1 Pd2 98.17(7) . . ?
Pd1 Cl1 Pd2 91.33(6) . . ?
Pd4 Cl2 Pd3 91.17(6) . . ?
C1 Pd1 N1 82.0(3) . . ?
C1 Pd1 S1 98.7(2) . . ?
N1 Pd1 S1 173.82(18) . . ?
C1 Pd1 Cl1 176.0(2) . . ?
N1 Pd1 Cl1 95.20(19) . . ?
S1 Pd1 Cl1 84.37(7) . . ?
C21 Pd2 N2 81.4(3) . . ?
C21 Pd2 S1 97.3(2) . . ?
N2 Pd2 S1 178.35(19) . . ?
C21 Pd2 Cl1 177.3(2) . . ?
N2 Pd2 Cl1 97.7(2) . . ?
S1 Pd2 Cl1 83.64(7) . . ?
C61 Pd4 N4 81.3(3) . . ?
C61 Pd4 S1 97.6(2) . . ?
N4 Pd4 S1 172.81(18) . . ?
C61 Pd4 Cl2 174.8(2) . . ?
N4 Pd4 Cl2 95.45(19) . . ?
S1 Pd4 Cl2 85.07(7) . . ?
C41 Pd3 N3 81.6(3) . . ?
C41 Pd3 S1 95.3(2) . . ?
N3 Pd3 S1 175.95(19) . . ?
C41 Pd3 Cl2 178.5(2) . . ?
N3 Pd3 Cl2 98.51(19) . . ?
S1 Pd3 Cl2 84.51(7) . . ?
C2 C1 C6 116.8(7) . . ?
C2 C1 Pd1 132.1(6) . . ?
C6 C1 Pd1 111.1(5) . . ?
C1 C2 C3 121.3(7) . . ?
O1 C3 C4 113.8(7) . . ?
O1 C3 C2 124.9(8) . . ?
C4 C3 C2 121.3(7) . . ?
C5 C4 C3 118.9(8) . . ?
C4 C5 C6 120.5(8) . . ?
C5 C6 C1 121.2(7) . . ?
C5 C6 C7 122.7(8) . . ?
C1 C6 C7 116.2(7) . . ?
N1 C7 C6 119.0(7) . . ?
C7 N1 C8 118.8(6) . . ?
C7 N1 Pd1 111.7(5) . . ?
C8 N1 Pd1 129.5(5) . . ?
C13 C8 C9 118.8(8) . . ?
C13 C8 N1 121.3(7) . . ?
C9 C8 N1 119.9(7) . . ?
C10 C9 C8 120.3(9) . . ?
C11 C10 C9 121.6(9) . . ?
C10 C11 C12 117.5(8) . . ?
C10 C11 C16 120.8(9) . . ?
C12 C11 C16 121.7(10) . . ?
C13 C12 C11 122.0(9) . . ?
C12 C13 C8 119.9(8) . . ?
C3 O1 C14 119.5(6) . . ?
O1 C14 C15 108.5(8) . . ?
C17 C16 C11 113.6(9) . . ?
C26 C21 C22 116.9(7) . . ?
C26 C21 Pd2 112.5(6) . . ?
C22 C21 Pd2 130.5(6) . . ?
C23 C22 C21 121.4(7) . . ?
C24 C23 C22 120.8(8) . . ?
C24 C23 O2 115.2(8) . . ?
C22 C23 O2 124.0(7) . . ?
C23 C24 C25 119.3(8) . . ?
C26 C25 C24 119.9(8) . . ?
C25 C26 C21 121.7(8) . . ?
C25 C26 C27 122.4(8) . . ?
C21 C26 C27 115.9(8) . . ?
N2 C27 C26 118.2(8) . . ?
C27 N2 C88 104(4) . . ?
C27 N2 C28 120.9(11) . . ?
C88 N2 C28 19(6) . . ?
C27 N2 Pd2 111.9(5) . . ?
C88 N2 Pd2 144(4) . . ?
C28 N2 Pd2 127.1(11) . . ?
C33 C28 C29 119.5(10) . . ?
C33 C28 N2 120.0(19) . . ?
C29 C28 N2 120.4(17) . . ?
C30 C29 C28 117.4(11) . . ?
C31 C30 C29 122.4(11) . . ?
C32 C31 C30 118.0(10) . . ?
C32 C31 C36 122.5(13) . . ?
C30 C31 C36 119.5(13) . . ?
C31 C32 C33 119.8(12) . . ?
C28 C33 C32 122.7(13) . . ?
C37 C36 C31 114.5(15) . . ?
C93 C88 N2 118(3) . . ?
C93 C88 C89 119(2) . . ?
N2 C88 C89 122(2) . . ?
C90 C89 C88 116(2) . . ?
C91 C90 C89 124(2) . . ?
C92 C91 C90 117(2) . . ?
C92 C91 C94 122(2) . . ?
C90 C91 C94 120(2) . . ?
C91 C92 C93 119(2) . . ?
C88 C93 C92 124(2) . . ?
C95 C94 C91 113(3) . . ?
C23 O2 C34 116.7(7) . . ?
O2 C34 C35 110.7(8) . . ?
C42 C41 C46 117.8(7) . . ?
C42 C41 Pd3 130.6(6) . . ?
C46 C41 Pd3 111.6(6) . . ?
C41 C42 C43 120.6(7) . . ?
O3 C43 C44 125.4(8) . . ?
O3 C43 C42 114.1(7) . . ?
C44 C43 C42 120.5(8) . . ?
C43 C44 C45 118.6(8) . . ?
C46 C45 C44 122.3(8) . . ?
C45 C46 C41 120.3(8) . . ?
C45 C46 C47 123.8(8) . . ?
C41 C46 C47 116.0(8) . . ?
N3 C47 C46 120.9(8) . . ?
C47 N3 C48 119.9(7) . . ?
C47 N3 Pd3 109.9(5) . . ?
C48 N3 Pd3 129.8(6) . . ?
C53 C48 C49 118.5(8) . . ?
C53 C48 N3 119.9(8) . . ?
C49 C48 N3 121.6(8) . . ?
C48 C49 C50 119.9(10) . . ?
C51 C50 C49 121.9(10) . . ?
C50 C51 C52 118.8(9) . . ?
C50 C51 C56 121.1(12) . . ?
C52 C51 C56 120.1(12) . . ?
C51 C52 C53 118.9(10) . . ?
C48 C53 C52 122.0(9) . . ?
C43 O3 C54 117.2(7) . . ?
O3 C54 C55 105.6(7) . . ?
C57 C56 C51 114.4(14) . . ?
C62 C61 C66 117.9(7) . . ?
C62 C61 Pd4 130.6(6) . . ?
C66 C61 Pd4 111.3(5) . . ?
C61 C62 C63 120.7(7) . . ?
O4 C63 C64 123.5(7) . . ?
O4 C63 C62 115.4(7) . . ?
C64 C63 C62 121.1(7) . . ?
C65 C64 C63 118.2(7) . . ?
C64 C65 C66 121.4(8) . . ?
C65 C66 C61 120.6(7) . . ?
C65 C66 C67 123.4(7) . . ?
C61 C66 C67 115.9(7) . . ?
N4 C67 C66 119.0(7) . . ?
C67 N4 C68 119.0(7) . . ?
C67 N4 Pd4 111.8(5) . . ?
C68 N4 Pd4 128.6(5) . . ?
C73 C68 C69 120.0(7) . . ?
C73 C68 N4 121.1(7) . . ?
C69 C68 N4 118.9(7) . . ?
C70 C69 C68 119.2(8) . . ?
C69 C70 C71 122.1(9) . . ?
C72 C71 C70 117.4(8) . . ?
C72 C71 C76 121.0(9) . . ?
C70 C71 C76 121.6(9) . . ?
C71 C72 C73 121.6(8) . . ?
C68 C73 C72 119.5(8) . . ?
C63 O4 C74 119.9(7) . . ?
O4 C74 C75 105.9(9) . . ?
C77 C76 C71 109.4(9) . . ?

loop_
_geom_bond_atom_site_label_1
_geom_bond_atom_site_label_2
_geom_bond_distance
_geom_bond_site_symmetry_2
_geom_bond_publ_flag
S1 Pd3 2.3067(19) . ?
S1 Pd4 2.3092(18) . ?
S1 Pd1 2.3189(19) . ?
S1 Pd2 2.3196(19) . ?
Cl1 Pd1 2.434(2) . ?
Cl1 Pd2 2.466(2) . ?
Cl2 Pd4 2.432(2) . ?
Cl2 Pd3 2.459(2) . ?
Pd1 C1 2.003(7) . ?
Pd1 N1 2.102(6) . ?
Pd2 C21 1.994(8) . ?
Pd2 N2 2.087(6) . ?
Pd4 C61 1.998(7) . ?
Pd4 N4 2.096(6) . ?
Pd3 C41 1.995(7) . ?
Pd3 N3 2.121(6) . ?
C1 C2 1.378(10) . ?
C1 C6 1.425(10) . ?
C2 C3 1.395(11) . ?
C3 O1 1.370(9) . ?
C3 C4 1.384(11) . ?
C4 C5 1.370(11) . ?
C5 C6 1.396(11) . ?
C6 C7 1.440(10) . ?
C7 N1 1.283(10) . ?
N1 C8 1.417(9) . ?
C8 C13 1.387(11) . ?
C8 C9 1.396(11) . ?
C9 C10 1.382(11) . ?
C10 C11 1.379(13) . ?
C11 C12 1.393(13) . ?
C11 C16 1.535(12) . ?
C12 C13 1.379(11) . ?
O1 C14 1.415(10) . ?
C14 C15 1.485(12) . ?
C16 C17 1.451(13) . ?
C21 C26 1.394(10) . ?
C21 C22 1.395(10) . ?
C22 C23 1.374(11) . ?
C23 C24 1.373(11) . ?
C23 O2 1.383(9) . ?
C24 C25 1.384(12) . ?
C25 C26 1.383(11) . ?
C26 C27 1.436(11) . ?
C27 N2 1.298(10) . ?
N2 C88 1.34(3) . ?
N2 C28 1.486(13) . ?
C28 C33 1.33(3) . ?
C28 C29 1.41(3) . ?
C29 C30 1.390(13) . ?
C30 C31 1.384(17) . ?
C31 C32 1.37(2) . ?
C31 C36 1.548(14) . ?
C32 C33 1.384(17) . ?
C36 C37 1.40(3) . ?
C88 C93 1.33(3) . ?
C88 C89 1.41(3) . ?
C89 C90 1.40(2) . ?
C90 C91 1.38(2) . ?
C91 C92 1.37(3) . ?
C91 C94 1.56(2) . ?
C92 C93 1.39(2) . ?
C94 C95 1.40(3) . ?
O2 C34 1.421(11) . ?
C34 C35 1.483(12) . ?
C41 C42 1.384(10) . ?
C41 C46 1.410(11) . ?
C42 C43 1.417(10) . ?
C43 O3 1.357(9) . ?
C43 C44 1.365(12) . ?
C44 C45 1.380(12) . ?
C45 C46 1.365(11) . ?
C46 C47 1.413(11) . ?
C47 N3 1.275(10) . ?
N3 C48 1.432(10) . ?
C48 C53 1.370(11) . ?
C48 C49 1.375(12) . ?
C49 C50 1.397(12) . ?
C50 C51 1.355(15) . ?
C51 C52 1.396(15) . ?
C51 C56 1.548(13) . ?
C52 C53 1.397(12) . ?
O3 C54 1.446(9) . ?
C54 C55 1.514(12) . ?
C56 C57 1.33(2) . ?
C61 C62 1.383(10) . ?
C61 C66 1.412(10) . ?
C62 C63 1.400(11) . ?
C63 O4 1.358(9) . ?
C63 C64 1.389(11) . ?
C64 C65 1.381(11) . ?
C65 C66 1.385(11) . ?
C66 C67 1.430(10) . ?
C67 N4 1.272(10) . ?
N4 C68 1.442(9) . ?
C68 C73 1.367(11) . ?
C68 C69 1.385(11) . ?
C69 C70 1.378(11) . ?
C70 C71 1.379(12) . ?
C71 C72 1.376(12) . ?
C71 C76 1.525(12) . ?
C72 C73 1.393(11) . ?
O4 C74 1.383(10) . ?
C74 C75 1.512(12) . ?
C76 C77 1.515(15) . ?
